data_4346105
loop_
_publ_author_name
'Whited, Matthew T.'
'Qiu, Lisa'
'Kosanovich, Alex J.'
'Janzen, Daron E.'

_publ_section_title
;
 Chalcogen extrusion from heteroallenes and carbon monoxide by a
 three-coordinate rh(i) disilylamide.
;
_journal_issue 7
_journal_name_full 'Inorganic chemistry'
_journal_page_first 3670
_journal_page_last 3679
_journal_paper_doi 10.1021/acs.inorgchem.5b00305
_journal_volume 54
_journal_year 2015
_chemical_formula_moiety 'C22 H49 P2 Rh S3 Si'
_chemical_formula_sum 'C22 H49 P2 Rh S3 Si'
_chemical_formula_weight 602.73
_space_group_IT_number 14
_space_group_name_Hall '-P 2ybc'
_space_group_name_H-M_alt 'P 1 21/c 1'
_symmetry_cell_setting monoclinic
_symmetry_Int_Tables_number 14
_symmetry_space_group_name_Hall '-P 2ybc'
_symmetry_space_group_name_H-M 'P 1 21/c 1'
_atom_sites_solution_hydrogens geom
_atom_sites_solution_primary direct
_audit_creation_date 2015-01-27
_audit_creation_method
;
Olex2 1.2
(compiled 2015.01.19 svn.r3143 for OlexSys, GUI svn.r4992)
;
_cell_angle_alpha 90
_cell_angle_beta 100.277(7)
_cell_angle_gamma 90
_cell_formula_units_Z 4
_cell_length_a 10.881(2)
_cell_length_b 14.908(3)
_cell_length_c 18.667(4)
_cell_measurement_reflns_used 17214
_cell_measurement_temperature 173(2)
_cell_measurement_theta_max 26.50
_cell_measurement_theta_min 3.20
_cell_volume 2979.5(10)
_computing_cell_refinement 'CrystalClear-SM Expert 2.0 r13'
_computing_data_collection 'CrystalClear-SM Expert 2.0 r13 (Rigaku, 2011)'
_computing_data_reduction 'CrystalClear-SM Expert 2.0 r13'
_computing_molecular_graphics 'Olex2 (Dolomanov et al., 2009)'
_computing_publication_material 'Olex2 (Dolomanov et al., 2009)'
_computing_structure_refinement 'ShelXL (Sheldrick, 2008)'
_computing_structure_solution 'SIR2008 (Burla et al., 2007)'
_diffrn_ambient_temperature 173.15
_diffrn_detector_area_resol_mean 6.827
_diffrn_measured_fraction_theta_full 0.995
_diffrn_measured_fraction_theta_max 0.996
_diffrn_measurement_device_type 'Rigaku XtaLAB mini'
_diffrn_measurement_method \w
_diffrn_radiation_type MoK\a
_diffrn_radiation_wavelength 0.71073
_diffrn_reflns_av_R_equivalents 0.1557
_diffrn_reflns_av_unetI/netI 0.1163
_diffrn_reflns_Laue_measured_fraction_full 0.995
_diffrn_reflns_Laue_measured_fraction_max 0.996
_diffrn_reflns_limit_h_max 13
_diffrn_reflns_limit_h_min -13
_diffrn_reflns_limit_k_max 18
_diffrn_reflns_limit_k_min -18
_diffrn_reflns_limit_l_max 23
_diffrn_reflns_limit_l_min -23
_diffrn_reflns_number 24202
_diffrn_reflns_point_group_measured_fraction_full 0.995
_diffrn_reflns_point_group_measured_fraction_max 0.996
_diffrn_reflns_theta_full 25.000
_diffrn_reflns_theta_max 26.371
_diffrn_reflns_theta_min 3.170
_exptl_absorpt_coefficient_mu 0.940
_exptl_absorpt_correction_T_max 0.829
_exptl_absorpt_correction_T_min 0.490
_exptl_absorpt_correction_type multi-scan
_exptl_absorpt_process_details 'REQAB (Rigaku, 1998)'
_exptl_crystal_colour green
_exptl_crystal_density_diffrn 1.344
_exptl_crystal_density_method 'not measured'
_exptl_crystal_description prism
_exptl_crystal_F_000 1272
_exptl_crystal_size_max 0.2
_exptl_crystal_size_mid 0.2
_exptl_crystal_size_min 0.2
_refine_diff_density_max 0.658
_refine_diff_density_min -0.737
_refine_diff_density_rms 0.120
_refine_ls_extinction_method none
_refine_ls_goodness_of_fit_ref 1.015
_refine_ls_hydrogen_treatment constr
_refine_ls_matrix_type full
_refine_ls_number_parameters 277
_refine_ls_number_reflns 6061
_refine_ls_number_restraints 0
_refine_ls_restrained_S_all 1.015
_refine_ls_R_factor_all 0.1085
_refine_ls_R_factor_gt 0.0621
_refine_ls_shift/su_max 0.001
_refine_ls_shift/su_mean 0.000
_refine_ls_structure_factor_coef Fsqd
_refine_ls_weighting_details 'w=1/[\s^2^(Fo^2^)+(0.0434P)^2^] where P=(Fo^2^+2Fc^2^)/3'
_refine_ls_weighting_scheme calc
_refine_ls_wR_factor_gt 0.1150
_refine_ls_wR_factor_ref 0.1294
_reflns_number_gt 3950
_reflns_number_total 6061
_reflns_threshold_expression 'I > 2\s(I)'
_cod_data_source_file ic5b00305_si_002.cif
_cod_data_source_block scu1435_compound2
_cod_database_code 4346105
_shelxl_version_number 2014-3

loop_
_space_group_symop_operation_xyz
'x, y, z'
'-x, y+1/2, -z+1/2'
'-x, -y, -z'
'x, -y-1/2, z-1/2'

loop_
_atom_site_label
_atom_site_type_symbol
_atom_site_fract_x
_atom_site_fract_y
_atom_site_fract_z
_atom_site_U_iso_or_equiv
_atom_site_adp_type
_atom_site_occupancy
_atom_site_site_symmetry_order
_atom_site_calc_flag
_atom_site_refinement_flags_posn
Rh1 Rh 0.74972(4) 0.07718(3) 0.25762(2) 0.02162(14) Uani 1 1 d .
S1 S 0.87750(16) -0.04967(11) 0.29912(8) 0.0333(4) Uani 1 1 d .
S2 S 0.70790(18) 0.03818(13) 0.37532(9) 0.0450(5) Uani 1 1 d .
S3 S 0.88136(18) -0.10727(12) 0.45118(9) 0.0435(5) Uani 1 1 d .
P1 P 0.79706(13) 0.09423(10) 0.14674(7) 0.0213(3) Uani 1 1 d .
P2 P 0.63690(14) 0.20343(10) 0.23766(8) 0.0227(3) Uani 1 1 d .
Si1 Si 0.77227(18) -0.08421(13) 0.53672(9) 0.0366(4) Uani 1 1 d .
C1 C 0.7013(6) 0.1863(4) 0.0992(3) 0.0292(14) Uani 1 1 d .
H1A H 0.7480 0.2158 0.0648 0.035 Uiso 1 1 calc R
H1B H 0.6235 0.1611 0.0707 0.035 Uiso 1 1 calc R
C2 C 0.6678(6) 0.2565(4) 0.1530(3) 0.0294(14) Uani 1 1 d .
H2A H 0.5928 0.2902 0.1297 0.035 Uiso 1 1 calc R
H2B H 0.7375 0.2997 0.1652 0.035 Uiso 1 1 calc R
C3 C 0.9645(6) 0.1281(4) 0.1414(3) 0.0308(14) Uani 1 1 d .
C4 C 1.0550(6) 0.0668(5) 0.1888(3) 0.0448(17) Uani 1 1 d .
H4A H 1.0319 0.0622 0.2371 0.067 Uiso 1 1 calc GR
H4B H 1.1397 0.0912 0.1936 0.067 Uiso 1 1 calc GR
H4C H 1.0523 0.0071 0.1665 0.067 Uiso 1 1 calc GR
C5 C 0.9825(6) 0.2221(4) 0.1749(4) 0.0421(17) Uani 1 1 d .
H5A H 0.9234 0.2637 0.1464 0.063 Uiso 1 1 calc GR
H5B H 1.0681 0.2425 0.1746 0.063 Uiso 1 1 calc GR
H5C H 0.9677 0.2203 0.2251 0.063 Uiso 1 1 calc GR
C6 C 0.9943(6) 0.1319(5) 0.0647(3) 0.0392(16) Uani 1 1 d .
H6A H 0.9957 0.0710 0.0453 0.059 Uiso 1 1 calc GR
H6B H 1.0762 0.1601 0.0663 0.059 Uiso 1 1 calc GR
H6C H 0.9303 0.1673 0.0334 0.059 Uiso 1 1 calc GR
C7 C 0.7535(5) -0.0052(4) 0.0831(3) 0.0258(13) Uani 1 1 d .
C8 C 0.8499(6) -0.0803(4) 0.0994(3) 0.0428(17) Uani 1 1 d .
H8A H 0.9272 -0.0622 0.0833 0.064 Uiso 1 1 calc GR
H8B H 0.8171 -0.1348 0.0735 0.064 Uiso 1 1 calc GR
H8C H 0.8673 -0.0920 0.1519 0.064 Uiso 1 1 calc GR
C9 C 0.6299(6) -0.0429(4) 0.0991(4) 0.0388(16) Uani 1 1 d .
H9A H 0.6401 -0.0594 0.1506 0.058 Uiso 1 1 calc GR
H9B H 0.6063 -0.0960 0.0688 0.058 Uiso 1 1 calc GR
H9C H 0.5645 0.0028 0.0879 0.058 Uiso 1 1 calc GR
C10 C 0.7339(6) 0.0172(4) 0.0023(3) 0.0375(16) Uani 1 1 d .
H10A H 0.6712 0.0648 -0.0085 0.056 Uiso 1 1 calc GR
H10B H 0.7049 -0.0364 -0.0261 0.056 Uiso 1 1 calc GR
H10C H 0.8129 0.0376 -0.0104 0.056 Uiso 1 1 calc GR
C11 C 0.6826(6) 0.2938(4) 0.3082(3) 0.0312(14) Uani 1 1 d .
C12 C 0.8243(6) 0.2914(5) 0.3309(4) 0.0469(19) Uani 1 1 d .
H12A H 0.8506 0.2307 0.3470 0.070 Uiso 1 1 calc GR
H12B H 0.8500 0.3338 0.3708 0.070 Uiso 1 1 calc GR
H12C H 0.8632 0.3080 0.2893 0.070 Uiso 1 1 calc GR
C13 C 0.6285(6) 0.2744(5) 0.3777(3) 0.0433(18) Uani 1 1 d .
H13A H 0.5376 0.2818 0.3673 0.065 Uiso 1 1 calc GR
H13B H 0.6647 0.3162 0.4162 0.065 Uiso 1 1 calc GR
H13C H 0.6490 0.2127 0.3938 0.065 Uiso 1 1 calc GR
C14 C 0.6453(7) 0.3902(4) 0.2823(4) 0.0449(18) Uani 1 1 d .
H14A H 0.6849 0.4052 0.2406 0.067 Uiso 1 1 calc GR
H14B H 0.6731 0.4326 0.3220 0.067 Uiso 1 1 calc GR
H14C H 0.5544 0.3939 0.2677 0.067 Uiso 1 1 calc GR
C15 C 0.4610(5) 0.1911(4) 0.2227(3) 0.0287(14) Uani 1 1 d .
C16 C 0.4244(6) 0.1272(5) 0.2799(4) 0.0422(17) Uani 1 1 d .
H16A H 0.4722 0.0714 0.2806 0.063 Uiso 1 1 calc GR
H16B H 0.3349 0.1139 0.2676 0.063 Uiso 1 1 calc GR
H16C H 0.4427 0.1556 0.3280 0.063 Uiso 1 1 calc GR
C17 C 0.3865(6) 0.2792(5) 0.2196(4) 0.0452(18) Uani 1 1 d .
H17A H 0.3975 0.3058 0.2683 0.068 Uiso 1 1 calc GR
H17B H 0.2977 0.2669 0.2022 0.068 Uiso 1 1 calc GR
H17C H 0.4168 0.3211 0.1862 0.068 Uiso 1 1 calc GR
C18 C 0.4216(6) 0.1439(4) 0.1485(3) 0.0376(16) Uani 1 1 d .
H18A H 0.4410 0.1827 0.1096 0.056 Uiso 1 1 calc GR
H18B H 0.3317 0.1318 0.1402 0.056 Uiso 1 1 calc GR
H18C H 0.4673 0.0872 0.1485 0.056 Uiso 1 1 calc GR
C19 C 0.8205(6) -0.0407(4) 0.3769(3) 0.0300(14) Uani 1 1 d .
C20 C 0.7745(7) 0.0324(5) 0.5701(4) 0.053(2) Uani 1 1 d .
H20A H 0.8611 0.0513 0.5870 0.079 Uiso 1 1 calc GR
H20B H 0.7282 0.0360 0.6105 0.079 Uiso 1 1 calc GR
H20C H 0.7354 0.0719 0.5306 0.079 Uiso 1 1 calc GR
C21 C 0.8621(7) -0.1572(5) 0.6085(3) 0.0501(19) Uani 1 1 d .
H21A H 0.8785 -0.2151 0.5873 0.075 Uiso 1 1 calc GR
H21B H 0.8135 -0.1667 0.6473 0.075 Uiso 1 1 calc GR
H21C H 0.9415 -0.1282 0.6288 0.075 Uiso 1 1 calc GR
C22 C 0.6122(7) -0.1262(6) 0.5056(4) 0.062(2) Uani 1 1 d .
H22A H 0.5763 -0.0973 0.4594 0.093 Uiso 1 1 calc GR
H22B H 0.5608 -0.1124 0.5422 0.093 Uiso 1 1 calc GR
H22C H 0.6145 -0.1913 0.4986 0.093 Uiso 1 1 calc GR

loop_
_atom_site_aniso_label
_atom_site_aniso_U_11
_atom_site_aniso_U_22
_atom_site_aniso_U_33
_atom_site_aniso_U_23
_atom_site_aniso_U_13
_atom_site_aniso_U_12
Rh1 0.0248(2) 0.0208(2) 0.0200(2) 0.0019(2) 0.00626(17) 0.0033(2)
S1 0.0438(10) 0.0303(9) 0.0282(8) 0.0057(7) 0.0130(7) 0.0135(7)
S2 0.0590(12) 0.0485(11) 0.0331(9) 0.0152(8) 0.0233(9) 0.0259(9)
S3 0.0609(12) 0.0423(10) 0.0298(9) 0.0106(8) 0.0147(8) 0.0216(9)
P1 0.0217(8) 0.0214(8) 0.0213(7) 0.0005(6) 0.0054(6) 0.0022(6)
P2 0.0254(8) 0.0201(8) 0.0230(8) -0.0009(6) 0.0054(6) 0.0017(6)
Si1 0.0478(11) 0.0364(11) 0.0259(8) 0.0003(9) 0.0077(8) -0.0004(9)
C1 0.035(4) 0.028(3) 0.028(3) 0.006(3) 0.014(3) 0.003(3)
C2 0.032(3) 0.026(3) 0.030(3) 0.006(3) 0.006(3) 0.000(3)
C3 0.033(4) 0.030(4) 0.033(3) 0.000(3) 0.017(3) -0.008(3)
C4 0.036(4) 0.055(5) 0.045(4) -0.001(4) 0.011(3) -0.001(4)
C5 0.038(4) 0.035(4) 0.058(4) -0.009(3) 0.020(3) -0.013(3)
C6 0.034(4) 0.049(4) 0.038(4) 0.003(3) 0.016(3) -0.004(3)
C7 0.028(3) 0.021(3) 0.030(3) -0.009(3) 0.009(3) -0.003(3)
C8 0.058(5) 0.032(4) 0.039(4) -0.003(3) 0.008(3) 0.008(4)
C9 0.040(4) 0.032(4) 0.045(4) -0.011(3) 0.010(3) -0.009(3)
C10 0.045(4) 0.041(4) 0.027(3) -0.004(3) 0.007(3) 0.000(3)
C11 0.036(4) 0.022(3) 0.037(3) -0.008(3) 0.010(3) 0.001(3)
C12 0.037(4) 0.046(4) 0.053(4) -0.021(4) -0.005(3) -0.003(3)
C13 0.054(5) 0.045(4) 0.032(4) -0.018(3) 0.011(3) 0.000(4)
C14 0.062(5) 0.022(3) 0.053(4) -0.013(3) 0.014(4) -0.002(3)
C15 0.028(3) 0.031(3) 0.027(3) -0.004(3) 0.004(3) 0.006(3)
C16 0.038(4) 0.048(4) 0.042(4) -0.003(3) 0.012(3) -0.009(3)
C17 0.032(4) 0.053(5) 0.050(4) -0.009(4) 0.002(3) 0.012(3)
C18 0.030(4) 0.049(4) 0.034(4) -0.011(3) 0.008(3) -0.004(3)
C19 0.036(4) 0.029(3) 0.027(3) 0.002(3) 0.010(3) 0.005(3)
C20 0.062(5) 0.053(5) 0.043(4) -0.010(4) 0.009(4) 0.013(4)
C21 0.072(5) 0.053(5) 0.024(3) 0.006(3) 0.006(3) 0.001(4)
C22 0.063(5) 0.087(6) 0.041(4) 0.009(4) 0.019(4) -0.022(5)

loop_
_atom_type_symbol
_atom_type_description
_atom_type_scat_dispersion_real
_atom_type_scat_dispersion_imag
_atom_type_scat_source
C C 0.0033 0.0016 'International Tables Vol C Tables 4.2.6.8 and 6.1.1.4'
H H 0.0000 0.0000 'International Tables Vol C Tables 4.2.6.8 and 6.1.1.4'
P P 0.1023 0.0942 'International Tables Vol C Tables 4.2.6.8 and 6.1.1.4'
Rh Rh -1.1178 0.9187 'International Tables Vol C Tables 4.2.6.8 and 6.1.1.4'
S S 0.1246 0.1234 'International Tables Vol C Tables 4.2.6.8 and 6.1.1.4'
Si Si 0.0817 0.0704 'International Tables Vol C Tables 4.2.6.8 and 6.1.1.4'

loop_
_geom_angle_atom_site_label_1
_geom_angle_atom_site_label_2
_geom_angle_atom_site_label_3
_geom_angle
S1 Rh1 S2 72.87(6)
P1 Rh1 S1 99.96(5)
P1 Rh1 S2 172.20(6)
P1 Rh1 P2 87.73(5)
P2 Rh1 S1 170.67(6)
P2 Rh1 S2 99.69(6)
C19 S1 Rh1 86.2(2)
C19 S2 Rh1 86.0(2)
C19 S3 Si1 108.3(2)
C1 P1 Rh1 108.98(18)
C1 P1 C3 103.9(3)
C1 P1 C7 102.8(3)
C3 P1 Rh1 117.25(19)
C7 P1 Rh1 114.59(18)
C7 P1 C3 107.8(3)
C2 P2 Rh1 108.88(19)
C2 P2 C11 103.0(3)
C2 P2 C15 104.4(3)
C11 P2 Rh1 114.5(2)
C11 P2 C15 107.8(3)
C15 P2 Rh1 116.89(19)
C20 Si1 S3 114.8(3)
C20 Si1 C21 109.5(3)
C21 Si1 S3 98.7(2)
C22 Si1 S3 108.8(3)
C22 Si1 C20 112.4(4)
C22 Si1 C21 111.9(4)
P1 C1 H1A 109.3
P1 C1 H1B 109.3
H1A C1 H1B 107.9
C2 C1 P1 111.7(4)
C2 C1 H1A 109.3
C2 C1 H1B 109.3
P2 C2 H2A 109.3
P2 C2 H2B 109.3
C1 C2 P2 111.5(4)
C1 C2 H2A 109.3
C1 C2 H2B 109.3
H2A C2 H2B 108.0
C4 C3 P1 109.8(4)
C4 C3 C5 107.0(5)
C4 C3 C6 110.3(5)
C5 C3 P1 105.9(4)
C6 C3 P1 115.1(4)
C6 C3 C5 108.3(5)
C3 C4 H4A 109.5
C3 C4 H4B 109.5
C3 C4 H4C 109.5
H4A C4 H4B 109.5
H4A C4 H4C 109.5
H4B C4 H4C 109.5
C3 C5 H5A 109.5
C3 C5 H5B 109.5
C3 C5 H5C 109.5
H5A C5 H5B 109.5
H5A C5 H5C 109.5
H5B C5 H5C 109.5
C3 C6 H6A 109.5
C3 C6 H6B 109.5
C3 C6 H6C 109.5
H6A C6 H6B 109.5
H6A C6 H6C 109.5
H6B C6 H6C 109.5
C8 C7 P1 111.1(4)
C8 C7 C9 106.7(5)
C9 C7 P1 107.0(4)
C10 C7 P1 115.0(4)
C10 C7 C8 109.2(5)
C10 C7 C9 107.4(5)
C7 C8 H8A 109.5
C7 C8 H8B 109.5
C7 C8 H8C 109.5
H8A C8 H8B 109.5
H8A C8 H8C 109.5
H8B C8 H8C 109.5
C7 C9 H9A 109.5
C7 C9 H9B 109.5
C7 C9 H9C 109.5
H9A C9 H9B 109.5
H9A C9 H9C 109.5
H9B C9 H9C 109.5
C7 C10 H10A 109.5
C7 C10 H10B 109.5
C7 C10 H10C 109.5
H10A C10 H10B 109.5
H10A C10 H10C 109.5
H10B C10 H10C 109.5
C12 C11 P2 107.7(4)
C12 C11 C13 106.3(5)
C12 C11 C14 107.7(5)
C13 C11 P2 111.1(4)
C13 C11 C14 108.7(5)
C14 C11 P2 115.0(4)
C11 C12 H12A 109.5
C11 C12 H12B 109.5
C11 C12 H12C 109.5
H12A C12 H12B 109.5
H12A C12 H12C 109.5
H12B C12 H12C 109.5
C11 C13 H13A 109.5
C11 C13 H13B 109.5
C11 C13 H13C 109.5
H13A C13 H13B 109.5
H13A C13 H13C 109.5
H13B C13 H13C 109.5
C11 C14 H14A 109.5
C11 C14 H14B 109.5
C11 C14 H14C 109.5
H14A C14 H14B 109.5
H14A C14 H14C 109.5
H14B C14 H14C 109.5
C16 C15 P2 109.8(4)
C16 C15 C17 110.8(5)
C16 C15 C18 106.1(5)
C17 C15 P2 115.7(4)
C17 C15 C18 107.2(5)
C18 C15 P2 106.7(4)
C15 C16 H16A 109.5
C15 C16 H16B 109.5
C15 C16 H16C 109.5
H16A C16 H16B 109.5
H16A C16 H16C 109.5
H16B C16 H16C 109.5
C15 C17 H17A 109.5
C15 C17 H17B 109.5
C15 C17 H17C 109.5
H17A C17 H17B 109.5
H17A C17 H17C 109.5
H17B C17 H17C 109.5
C15 C18 H18A 109.5
C15 C18 H18B 109.5
C15 C18 H18C 109.5
H18A C18 H18B 109.5
H18A C18 H18C 109.5
H18B C18 H18C 109.5
S1 C19 S2 114.6(3)
S1 C19 S3 119.8(3)
S2 C19 S3 125.6(3)
Si1 C20 H20A 109.5
Si1 C20 H20B 109.5
Si1 C20 H20C 109.5
H20A C20 H20B 109.5
H20A C20 H20C 109.5
H20B C20 H20C 109.5
Si1 C21 H21A 109.5
Si1 C21 H21B 109.5
Si1 C21 H21C 109.5
H21A C21 H21B 109.5
H21A C21 H21C 109.5
H21B C21 H21C 109.5
Si1 C22 H22A 109.5
Si1 C22 H22B 109.5
Si1 C22 H22C 109.5
H22A C22 H22B 109.5
H22A C22 H22C 109.5
H22B C22 H22C 109.5

loop_
_geom_bond_atom_site_label_1
_geom_bond_atom_site_label_2
_geom_bond_distance
Rh1 S1 2.3927(16)
Rh1 S2 2.3935(17)
Rh1 P1 2.2349(15)
Rh1 P2 2.2416(16)
S1 C19 1.683(6)
S2 C19 1.695(6)
S3 Si1 2.180(2)
S3 C19 1.737(6)
P1 C1 1.852(6)
P1 C3 1.910(6)
P1 C7 1.906(6)
P2 C2 1.851(6)
P2 C11 1.888(6)
P2 C15 1.894(6)
Si1 C20 1.846(7)
Si1 C21 1.862(7)
Si1 C22 1.844(8)
C1 H1A 0.9900
C1 H1B 0.9900
C1 C2 1.539(8)
C2 H2A 0.9900
C2 H2B 0.9900
C3 C4 1.509(9)
C3 C5 1.534(8)
C3 C6 1.524(8)
C4 H4A 0.9800
C4 H4B 0.9800
C4 H4C 0.9800
C5 H5A 0.9800
C5 H5B 0.9800
C5 H5C 0.9800
C6 H6A 0.9800
C6 H6B 0.9800
C6 H6C 0.9800
C7 C8 1.527(8)
C7 C9 1.535(8)
C7 C10 1.522(8)
C8 H8A 0.9800
C8 H8B 0.9800
C8 H8C 0.9800
C9 H9A 0.9800
C9 H9B 0.9800
C9 H9C 0.9800
C10 H10A 0.9800
C10 H10B 0.9800
C10 H10C 0.9800
C11 C12 1.525(8)
C11 C13 1.545(8)
C11 C14 1.547(8)
C12 H12A 0.9800
C12 H12B 0.9800
C12 H12C 0.9800
C13 H13A 0.9800
C13 H13B 0.9800
C13 H13C 0.9800
C14 H14A 0.9800
C14 H14B 0.9800
C14 H14C 0.9800
C15 C16 1.536(8)
C15 C17 1.539(8)
C15 C18 1.545(8)
C16 H16A 0.9800
C16 H16B 0.9800
C16 H16C 0.9800
C17 H17A 0.9800
C17 H17B 0.9800
C17 H17C 0.9800
C18 H18A 0.9800
C18 H18B 0.9800
C18 H18C 0.9800
C20 H20A 0.9800
C20 H20B 0.9800
C20 H20C 0.9800
C21 H21A 0.9800
C21 H21B 0.9800
C21 H21C 0.9800
C22 H22A 0.9800
C22 H22B 0.9800
C22 H22C 0.9800

loop_
_geom_torsion_atom_site_label_1
_geom_torsion_atom_site_label_2
_geom_torsion_atom_site_label_3
_geom_torsion_atom_site_label_4
_geom_torsion
Rh1 S1 C19 S2 5.3(3)
Rh1 S1 C19 S3 -172.8(4)
Rh1 S2 C19 S1 -5.3(3)
Rh1 S2 C19 S3 172.7(4)
Rh1 P1 C1 C2 29.0(5)
Rh1 P2 C2 C1 29.3(5)
Rh1 P2 C11 C12 37.4(5)
Rh1 P2 C11 C13 -78.6(4)
Rh1 P2 C11 C14 157.4(4)
Rh1 P2 C15 C16 45.6(5)
Rh1 P2 C15 C17 171.9(4)
Rh1 P2 C15 C18 -68.9(4)
P1 C1 C2 P2 -37.1(5)
Si1 S3 C19 S1 -175.0(3)
Si1 S3 C19 S2 7.1(5)
C2 P2 C11 C12 -80.7(5)
C2 P2 C11 C13 163.3(4)
C2 P2 C11 C14 39.4(5)
C2 P2 C15 C16 165.9(4)
C2 P2 C15 C17 -67.8(5)
C2 P2 C15 C18 51.4(5)
C3 P1 C1 C2 -96.7(4)
C7 P1 C1 C2 151.0(4)
C11 P2 C2 C1 151.3(4)
C11 P2 C15 C16 -85.0(5)
C11 P2 C15 C17 41.3(5)
C11 P2 C15 C18 160.5(4)
C15 P2 C2 C1 -96.2(4)
C15 P2 C11 C12 169.3(4)
C15 P2 C11 C13 53.3(5)
C15 P2 C11 C14 -70.6(5)
